data_7231980
loop_
_publ_author_name
'Zhang, Xiutang'
'Chen, Hongtai'
'Li, Bin'
'Liu, Guangzeng'
'Liu, Xinzheng'

_publ_section_title
;
 Construction of functional coordination polymers derived from designed
 flexible bis(4-carboxybenzyl)amine
;
_journal_issue 8
_journal_name_full CrystEngComm
_journal_page_first 1231
_journal_paper_doi 10.1039/C8CE01418C
_journal_volume 21
_journal_year 2019
_chemical_formula_sum 'C60 H58 N10 O10 Zn2'
_chemical_formula_weight 1209.90
_space_group_IT_number 5
_space_group_name_Hall 'C 2y'
_space_group_name_H-M_alt 'C 1 2 1'
_symmetry_cell_setting monoclinic
_symmetry_space_group_name_Hall 'C 2y'
_symmetry_space_group_name_H-M 'C 1 2 1'
_atom_sites_solution_hydrogens geom
_atom_sites_solution_primary direct
_atom_sites_solution_secondary difmap
_audit_creation_method SHELXL-97
_audit_update_record
;
2017-08-12 deposited with the CCDC.
2018-12-05 downloaded from the CCDC.
;
_cell_angle_alpha 90.00
_cell_angle_beta 119.8270(10)
_cell_angle_gamma 90.00
_cell_formula_units_Z 4
_cell_length_a 19.4892(11)
_cell_length_b 16.7208(10)
_cell_length_c 19.5898(16)
_cell_measurement_reflns_used 5647
_cell_measurement_temperature 296(2)
_cell_measurement_theta_max 27.685
_cell_measurement_theta_min 2.973
_cell_volume 5538.2(6)
_computing_structure_refinement 'SHELXL-97 (Sheldrick, 1997)'
_computing_structure_solution 'SHELXS-97 (Sheldrick, 1990)'
_diffrn_ambient_temperature 296(2)
_diffrn_measured_fraction_theta_full 0.998
_diffrn_measured_fraction_theta_max 0.998
_diffrn_measurement_device_type 'Rigaku Saturn724 CCD'
_diffrn_radiation_monochromator graphite
_diffrn_radiation_source 'fine-focus sealed tube'
_diffrn_radiation_type MoK\a
_diffrn_radiation_wavelength 0.71073
_diffrn_reflns_av_R_equivalents 0.1331
_diffrn_reflns_av_sigmaI/netI 0.1008
_diffrn_reflns_limit_h_max 23
_diffrn_reflns_limit_h_min -23
_diffrn_reflns_limit_k_max 19
_diffrn_reflns_limit_k_min -19
_diffrn_reflns_limit_l_max 23
_diffrn_reflns_limit_l_min -23
_diffrn_reflns_number 31954
_diffrn_reflns_theta_full 25.01
_diffrn_reflns_theta_max 25.01
_diffrn_reflns_theta_min 3.18
_exptl_absorpt_coefficient_mu 0.937
_exptl_absorpt_correction_T_max 0.8685
_exptl_absorpt_correction_T_min 0.7654
_exptl_absorpt_correction_type multi-scan
_exptl_absorpt_process_details 'SADABS; Bruker, 2000'
_exptl_crystal_colour colorless
_exptl_crystal_density_diffrn 1.451
_exptl_crystal_density_method 'not measured'
_exptl_crystal_description block
_exptl_crystal_F_000 2512
_exptl_crystal_size_max 0.329
_exptl_crystal_size_mid 0.271
_exptl_crystal_size_min 0.234
_refine_diff_density_max 0.609
_refine_diff_density_min -0.597
_refine_diff_density_rms 0.085
_refine_ls_abs_structure_details 'Flack H D (1983), Acta Cryst. A39, 876-881'
_refine_ls_abs_structure_Flack -0.03(2)
_refine_ls_extinction_method none
_refine_ls_goodness_of_fit_ref 1.066
_refine_ls_hydrogen_treatment mixed
_refine_ls_matrix_type full
_refine_ls_number_parameters 721
_refine_ls_number_reflns 9610
_refine_ls_number_restraints 165
_refine_ls_restrained_S_all 1.114
_refine_ls_R_factor_all 0.1191
_refine_ls_R_factor_gt 0.0747
_refine_ls_shift/su_max 0.001
_refine_ls_shift/su_mean 0.000
_refine_ls_structure_factor_coef Fsqd
_refine_ls_weighting_details 'calc w=1/[\s^2^(Fo^2^)+(0.0352P)^2^+46.7133P] where P=(Fo^2^+2Fc^2^)/3'
_refine_ls_weighting_scheme calc
_refine_ls_wR_factor_gt 0.1531
_refine_ls_wR_factor_ref 0.1849
_reflns_number_gt 6863
_reflns_number_total 9610
_reflns_threshold_expression >2sigma(I)
_cod_data_source_file c8ce01418c2.cif
_cod_data_source_block 111
_cod_depositor_comments 'Adding full bibliography for 7231979--7231982.cif.'
_cod_original_sg_symbol_H-M C2
_cod_database_code 7231980

loop_
_symmetry_equiv_pos_as_xyz
'x, y, z'
'-x, y, -z'
'x+1/2, y+1/2, z'
'-x+1/2, y+1/2, -z'

loop_
_atom_site_label
_atom_site_type_symbol
_atom_site_fract_x
_atom_site_fract_y
_atom_site_fract_z
_atom_site_U_iso_or_equiv
_atom_site_adp_type
_atom_site_occupancy
_atom_site_symmetry_multiplicity
_atom_site_calc_flag
_atom_site_refinement_flags
Zn1 Zn -0.43783(6) -1.18579(6) -0.09428(6) 0.0406(3) Uani 1 1 d .
Zn2 Zn -0.34349(6) -0.43585(6) -0.40573(6) 0.0404(3) Uani 1 1 d .
N6 N -0.3789(4) -0.9490(4) -0.4744(4) 0.0370(18) Uani 1 1 d .
H6 H -0.3979 -0.9205 -0.4511 0.044 Uiso 1 1 calc RD
N1 N -0.4038(4) -1.6993(4) -0.0253(4) 0.0380(19) Uani 1 1 d .
H1 H -0.4458 -1.6706 -0.0492 0.046 Uiso 1 1 calc RD
O4 O -0.7297(4) -1.9345(5) -0.3248(4) 0.0546(16) Uani 1 1 d .
N7 N -0.4180(4) -0.4415(5) -0.3632(4) 0.0394(17) Uani 1 1 d .
O1 O -0.4168(4) -1.2939(4) -0.0522(4) 0.0472(16) Uani 1 1 d .
O8 O -0.3636(4) -0.5443(4) -0.4481(4) 0.0473(16) Uani 1 1 d .
N2 N -0.5546(4) -1.1914(5) -0.1367(4) 0.0419(17) Uani 1 1 d .
O5 O -0.4044(4) -1.1846(5) -0.1750(4) 0.0580(17) Uani 1 1 d .
C5 C -0.3358(5) -1.5759(5) 0.0267(5) 0.039(2) Uani 1 1 d .
N3 N -0.6834(4) -1.1708(5) -0.2087(4) 0.046(2) Uani 1 1 d .
C40 C -0.3629(5) -0.8252(5) -0.5275(5) 0.038(2) Uani 1 1 d .
C44 C -0.3937(5) -0.7024(6) -0.4832(5) 0.042(2) Uani 1 1 d .
H44 H -0.4182 -0.6763 -0.4591 0.050 Uiso 1 1 calc R
C43 C -0.3504(5) -0.6590(6) -0.5085(5) 0.040(2) Uani 1 1 d .
C2 C -0.3419(5) -1.4097(6) 0.0090(5) 0.042(2) Uani 1 1 d .
C3 C -0.4102(6) -1.4525(6) -0.0167(5) 0.041(2) Uani 1 1 d .
H3 H -0.4588 -1.4265 -0.0423 0.049 Uiso 1 1 calc R
N9 N -0.6112(7) -0.2915(6) -0.4073(5) 0.074(3) Uani 1 1 d .
O3 O -0.7744(4) -1.8212(5) -0.3039(5) 0.068(2) Uani 1 1 d .
O6 O -0.4703(5) -1.0722(5) -0.1964(5) 0.069(2) Uani 1 1 d .
N8 N -0.4746(4) -0.4207(5) -0.2917(4) 0.046(2) Uani 1 1 d .
C13 C -0.6374(6) -1.8470(6) -0.2241(6) 0.046(2) Uani 1 1 d .
C4 C -0.4076(6) -1.5293(7) -0.0057(6) 0.055(3) Uani 1 1 d .
H4 H -0.4547 -1.5557 -0.0194 0.065 Uiso 1 1 calc RD
N5 N -0.6153(5) -1.1038(5) 0.0116(5) 0.046(2) Uani 1 1 d .
C46 C -0.3369(6) -0.5726(6) -0.4908(6) 0.040(2) Uani 1 1 d .
C32 C -0.4125(6) -1.0978(6) -0.2754(6) 0.045(2) Uani 1 1 d .
C45 C -0.4008(6) -0.7810(6) -0.4931(6) 0.052(3) Uani 1 1 d .
H45 H -0.4318 -0.8085 -0.4770 0.063 Uiso 1 1 calc RD
C39 C -0.3631(7) -0.9158(6) -0.5313(7) 0.054(3) Uani 1 1 d .
H39A H -0.4031 -0.9333 -0.5833 0.065 Uiso 1 1 calc R
H39B H -0.3121 -0.9345 -0.5222 0.065 Uiso 1 1 calc R
N4 N -0.7039(7) -1.0404(6) -0.0937(5) 0.074(3) Uani 1 1 d .
C8 C -0.3312(6) -1.6660(5) 0.0316(6) 0.051(3) Uani 1 1 d .
H8A H -0.2891 -1.6846 0.0227 0.061 Uiso 1 1 calc R
H8B H -0.3193 -1.6831 0.0836 0.061 Uiso 1 1 calc R
C31 C -0.4317(6) -1.1174(6) -0.2124(6) 0.046(2) Uani 1 1 d .
N10 N -0.6265(5) -0.3531(5) -0.5112(5) 0.048(2) Uani 1 1 d .
C18 C -0.6723(5) -1.2395(6) -0.1659(5) 0.045(2) Uani 1 1 d .
H18 H -0.7115 -1.2720 -0.1668 0.054 Uiso 1 1 calc R
C16 C -0.7202(6) -1.8681(7) -0.2882(6) 0.048(2) Uani 1 1 d .
C41 C -0.3232(6) -0.7808(6) -0.5576(6) 0.051(3) Uani 1 1 d .
H41 H -0.3005 -0.8063 -0.5836 0.061 Uiso 1 1 calc R
C33 C -0.3642(7) -1.1419(6) -0.2915(6) 0.053(3) Uani 1 1 d .
H33 H -0.3412 -1.1880 -0.2624 0.064 Uiso 1 1 calc R
C47 C -0.4719(5) -0.5011(6) -0.3780(5) 0.041(2) Uani 1 1 d .
H47 H -0.4826 -0.5430 -0.4131 0.049 Uiso 1 1 calc R
C1 C -0.3466(6) -1.3221(6) -0.0092(6) 0.042(2) Uani 1 1 d .
C11 C -0.5525(6) -1.7571(7) -0.1211(7) 0.064(3) Uani 1 1 d .
H11 H -0.5470 -1.7120 -0.0910 0.077 Uiso 1 1 calc R
C36 C -0.4314(7) -1.0077(7) -0.3789(7) 0.066(3) Uani 1 1 d .
H36 H -0.4568 -0.9632 -0.4097 0.079 Uiso 1 1 calc R
O2 O -0.2854(4) -1.2824(4) 0.0159(5) 0.065(2) Uani 1 1 d .
C48 C -0.5070(6) -0.4902(6) -0.3344(6) 0.049(3) Uani 1 1 d .
H48 H -0.5451 -0.5226 -0.3332 0.059 Uiso 1 1 calc R
C7 C -0.2705(5) -1.4483(6) 0.0475(6) 0.049(2) Uani 1 1 d .
H7 H -0.2239 -1.4188 0.0674 0.059 Uiso 1 1 calc R
C60 C -0.6354(7) -0.3577(6) -0.4487(6) 0.054(3) Uani 1 1 d .
H60 H -0.6559 -0.4016 -0.4358 0.065 Uiso 1 1 calc R
C35 C -0.3813(6) -1.0514(6) -0.3946(6) 0.049(2) Uani 1 1 d .
C49 C -0.4227(6) -0.3940(6) -0.3105(6) 0.047(2) Uani 1 1 d .
H49 H -0.3928 -0.3479 -0.2897 0.056 Uiso 1 1 calc R
C42 C -0.3180(6) -0.6991(6) -0.5484(6) 0.048(2) Uani 1 1 d .
H42 H -0.2923 -0.6697 -0.5693 0.058 Uiso 1 1 calc R
C19 C -0.6117(6) -1.1442(7) -0.1894(6) 0.050(3) Uani 1 1 d .
H19 H -0.6024 -1.0981 -0.2101 0.060 Uiso 1 1 calc R
C6 C -0.2666(6) -1.5304(7) 0.0572(6) 0.055(3) Uani 1 1 d .
H6A H -0.2176 -1.5555 0.0842 0.066 Uiso 1 1 calc R
C14 C -0.5735(6) -1.8932(6) -0.2091(6) 0.056(3) Uani 1 1 d .
H14 H -0.5803 -1.9390 -0.2387 0.068 Uiso 1 1 calc R
O7 O -0.3015(5) -0.5328(4) -0.5156(5) 0.067(2) Uani 1 1 d .
C38 C -0.3628(8) -1.0281(7) -0.4580(7) 0.063(3) Uani 1 1 d .
H38A H -0.3075 -1.0383 -0.4404 0.075 Uiso 1 1 calc R
H38B H -0.3946 -1.0596 -0.5050 0.075 Uiso 1 1 calc R
C9 C -0.4049(6) -1.7783(6) -0.0411(7) 0.057(3) Uani 1 1 d .
H9A H -0.3904 -1.8092 0.0060 0.068 Uiso 1 1 calc R
H9B H -0.3669 -1.7895 -0.0581 0.068 Uiso 1 1 calc R
C17 C -0.5933(5) -1.2506(6) -0.1222(5) 0.045(2) Uani 1 1 d .
H17 H -0.5690 -1.2927 -0.0873 0.054 Uiso 1 1 calc R
C28 C -0.6864(7) -1.1084(6) -0.0512(6) 0.056(3) Uani 1 1 d .
H28 H -0.7197 -1.1525 -0.0643 0.067 Uiso 1 1 calc R
C30 C -0.6415(11) -0.9898(8) -0.0567(8) 0.095(5) Uani 1 1 d .
H30 H -0.6365 -0.9387 -0.0725 0.114 Uiso 1 1 calc R
C20 C -0.7586(6) -1.1357(8) -0.2696(7) 0.068(4) Uani 1 1 d .
H20A H -0.7740 -1.1610 -0.3198 0.082 Uiso 1 1 calc R
H20B H -0.7509 -1.0792 -0.2747 0.082 Uiso 1 1 calc R
C10 C -0.4873(6) -1.8018(6) -0.1054(6) 0.049(2) Uani 1 1 d .
C22 C -0.8759(5) -1.2086(5) -0.2846(5) 0.077(3) Uani 1 1 d GU
H22 H -0.8709 -1.2438 -0.3186 0.093 Uiso 1 1 calc R
C23 C -0.9365(5) -1.2188(5) -0.2674(6) 0.101(4) Uani 1 1 d GU
H23 H -0.9720 -1.2609 -0.2899 0.121 Uiso 1 1 calc R
C24 C -0.9441(5) -1.1662(7) -0.2166(6) 0.093(3) Uani 1 1 d GU
H24 H -0.9846 -1.1731 -0.2052 0.112 Uiso 1 1 calc R
C25 C -0.8910(6) -1.1033(6) -0.1830(5) 0.090(3) Uani 1 1 d GU
H25 H -0.8961 -1.0681 -0.1490 0.108 Uiso 1 1 calc R
C26 C -0.8304(5) -1.0930(4) -0.2002(5) 0.073(3) Uani 1 1 d GU
C21 C -0.8229(4) -1.1456(5) -0.2510(5) 0.055(2) Uani 1 1 d GU
C37 C -0.4451(6) -1.0282(7) -0.3180(7) 0.060(3) Uani 1 1 d .
H37 H -0.4761 -0.9954 -0.3059 0.072 Uiso 1 1 calc R
C58 C -0.5852(9) -0.2405(8) -0.4429(8) 0.090(5) Uani 1 1 d .
H58 H -0.5642 -0.1897 -0.4261 0.109 Uiso 1 1 calc R
C12 C -0.6256(6) -1.7788(7) -0.1811(7) 0.063(3) Uani 1 1 d .
H12 H -0.6687 -1.7460 -0.1930 0.075 Uiso 1 1 calc R
C50 C -0.4887(7) -0.3865(8) -0.2306(7) 0.066(3) Uani 1 1 d U
H50A H -0.4748 -0.3303 -0.2244 0.079 Uiso 1 1 calc R
H50B H -0.4544 -0.4129 -0.1810 0.079 Uiso 1 1 calc R
C29 C -0.5891(8) -1.0292(7) 0.0070(7) 0.069(3) Uani 1 1 d .
H29 H -0.5403 -1.0085 0.0441 0.082 Uiso 1 1 calc R
C15 C -0.4975(6) -1.8713(6) -0.1489(6) 0.056(3) Uani 1 1 d .
H15 H -0.4542 -1.9032 -0.1381 0.067 Uiso 1 1 calc R
C34 C -0.3478(7) -1.1202(6) -0.3508(7) 0.056(3) Uani 1 1 d .
H34 H -0.3145 -1.1517 -0.3609 0.067 Uiso 1 1 calc R
C59 C -0.5960(8) -0.2784(7) -0.5070(8) 0.070(3) Uani 1 1 d .
H59 H -0.5845 -0.2571 -0.5440 0.084 Uiso 1 1 calc R
O9 O -0.3496(9) -1.0757(7) -0.6391(8) 0.122(4) Uani 1 1 d G
H9C H -0.3739 -1.0586 -0.6159 0.183 Uiso 1 1 d G
H9D H -0.3374 -1.0365 -0.6585 0.183 Uiso 1 1 d G
O10 O -0.2886(8) -1.3259(8) -0.1389(9) 0.129(4) Uani 1 1 d G
H10A H -0.3210 -1.2878 -0.1615 0.194 Uiso 1 1 d G
H10B H -0.2416 -1.3088 -0.1202 0.194 Uiso 1 1 d G
C27 C -0.7774(11) -1.0203(10) -0.1667(9) 0.119(6) Uani 1 1 d U
H27A H -0.7645 -0.9997 -0.2053 0.142 Uiso 1 1 calc R
H27B H -0.8054 -0.9787 -0.1559 0.142 Uiso 1 1 calc R
C56 C -0.6309(5) -0.3430(4) -0.2999(4) 0.069(3) Uani 1 1 d GU
C51 C -0.5719(4) -0.3949(5) -0.2490(4) 0.054(2) Uani 1 1 d GU
C52 C -0.5903(5) -0.4580(5) -0.2147(4) 0.076(3) Uani 1 1 d GU
H52 H -0.5508 -0.4927 -0.1806 0.091 Uiso 1 1 calc R
C53 C -0.6678(6) -0.4691(5) -0.2314(6) 0.097(4) Uani 1 1 d GU
H53 H -0.6802 -0.5113 -0.2085 0.116 Uiso 1 1 calc R
C54 C -0.7269(4) -0.4172(6) -0.2824(6) 0.097(4) Uani 1 1 d GU
H54 H -0.7787 -0.4246 -0.2935 0.117 Uiso 1 1 calc R
C55 C -0.7084(4) -0.3541(6) -0.3166(5) 0.093(4) Uani 1 1 d GU
H55 H -0.7479 -0.3193 -0.3507 0.112 Uiso 1 1 calc R
C57 C -0.6111(11) -0.2704(9) -0.3342(8) 0.104(5) Uani 1 1 d U
H57A H -0.6497 -0.2286 -0.3452 0.125 Uiso 1 1 calc R
H57B H -0.5595 -0.2500 -0.2960 0.125 Uiso 1 1 calc R

loop_
_atom_site_aniso_label
_atom_site_aniso_U_11
_atom_site_aniso_U_22
_atom_site_aniso_U_33
_atom_site_aniso_U_23
_atom_site_aniso_U_13
_atom_site_aniso_U_12
Zn1 0.0375(6) 0.0400(6) 0.0375(6) -0.0019(5) 0.0134(5) -0.0020(5)
Zn2 0.0443(6) 0.0405(6) 0.0378(6) 0.0021(5) 0.0214(5) 0.0002(5)
N6 0.069(5) 0.019(4) 0.048(4) 0.006(3) 0.048(4) 0.006(4)
N1 0.020(3) 0.020(4) 0.048(4) -0.002(3) -0.004(3) 0.000(3)
O4 0.053(4) 0.056(4) 0.043(4) -0.002(4) 0.015(3) -0.011(4)
N7 0.045(4) 0.036(4) 0.032(4) 0.003(4) 0.015(3) 0.007(4)
O1 0.046(4) 0.043(4) 0.046(4) 0.003(3) 0.018(3) 0.002(3)
O8 0.056(4) 0.043(4) 0.048(4) -0.005(3) 0.029(3) 0.005(3)
N2 0.045(4) 0.044(4) 0.038(4) -0.003(4) 0.022(4) 0.001(4)
O5 0.070(4) 0.052(4) 0.056(4) 0.001(4) 0.035(4) -0.011(4)
C5 0.034(5) 0.035(5) 0.044(5) -0.003(4) 0.016(4) -0.005(4)
N3 0.046(5) 0.058(6) 0.038(4) 0.008(4) 0.023(4) 0.006(4)
C40 0.038(5) 0.033(5) 0.044(5) 0.003(4) 0.022(4) -0.004(4)
C44 0.044(5) 0.046(7) 0.038(5) -0.002(4) 0.023(4) -0.002(4)
C43 0.032(5) 0.055(6) 0.032(5) 0.009(4) 0.015(4) 0.005(4)
C2 0.031(5) 0.051(6) 0.038(5) -0.002(4) 0.013(4) 0.000(4)
C3 0.043(5) 0.037(6) 0.036(5) 0.002(4) 0.015(4) 0.003(4)
N9 0.124(9) 0.038(6) 0.040(5) -0.001(4) 0.025(6) 0.023(6)
O3 0.043(4) 0.066(5) 0.081(6) -0.008(4) 0.020(4) 0.000(4)
O6 0.085(6) 0.067(5) 0.072(5) 0.013(4) 0.052(5) 0.008(4)
N8 0.039(4) 0.055(6) 0.045(5) -0.012(4) 0.023(4) -0.007(4)
C13 0.049(6) 0.043(6) 0.046(6) -0.006(5) 0.024(5) -0.010(5)
C4 0.030(5) 0.078(9) 0.057(7) 0.009(6) 0.022(5) 0.005(5)
N5 0.046(5) 0.043(5) 0.046(5) -0.003(4) 0.020(4) 0.007(4)
C46 0.037(5) 0.033(5) 0.050(6) 0.010(5) 0.020(5) 0.006(4)
C32 0.047(6) 0.043(6) 0.046(6) -0.003(5) 0.022(5) -0.006(5)
C45 0.039(6) 0.073(8) 0.060(7) -0.008(6) 0.036(5) -0.006(5)
C39 0.060(7) 0.036(6) 0.068(7) -0.001(5) 0.033(6) 0.000(5)
N4 0.112(8) 0.049(6) 0.032(5) 0.004(4) 0.015(5) 0.039(6)
C8 0.046(6) 0.033(6) 0.064(7) 0.003(5) 0.020(5) -0.001(4)
C31 0.047(6) 0.050(6) 0.038(5) -0.006(5) 0.019(5) -0.005(5)
N10 0.050(5) 0.047(5) 0.038(5) 0.000(4) 0.017(4) 0.004(4)
C18 0.033(5) 0.054(6) 0.041(6) 0.005(5) 0.014(5) -0.006(5)
C16 0.040(6) 0.058(7) 0.041(6) -0.001(5) 0.016(5) -0.009(5)
C41 0.066(7) 0.051(7) 0.054(6) -0.005(5) 0.044(6) -0.002(5)
C33 0.075(7) 0.035(6) 0.060(7) 0.009(5) 0.042(6) 0.009(5)
C47 0.042(5) 0.049(6) 0.029(5) -0.005(4) 0.015(4) 0.001(5)
C1 0.041(6) 0.041(6) 0.042(6) -0.002(5) 0.018(5) 0.006(5)
C11 0.048(7) 0.069(8) 0.071(8) -0.022(6) 0.026(6) -0.004(6)
C36 0.070(8) 0.073(8) 0.069(8) 0.032(6) 0.044(7) 0.027(6)
O2 0.056(5) 0.047(5) 0.091(6) -0.002(4) 0.035(4) -0.015(4)
C48 0.037(5) 0.063(7) 0.045(6) -0.005(5) 0.018(5) -0.007(5)
C7 0.032(5) 0.042(6) 0.060(6) -0.009(5) 0.013(4) -0.009(4)
C60 0.075(8) 0.033(6) 0.035(6) -0.006(4) 0.014(5) 0.010(5)
C35 0.064(7) 0.035(5) 0.063(7) 0.005(5) 0.043(6) 0.008(5)
C49 0.042(6) 0.055(6) 0.050(6) -0.010(5) 0.029(5) -0.007(5)
C42 0.062(6) 0.049(7) 0.055(6) 0.008(5) 0.044(5) 0.006(5)
C19 0.041(6) 0.062(7) 0.045(6) 0.009(5) 0.021(5) 0.006(5)
C6 0.031(5) 0.054(7) 0.058(7) 0.002(5) 0.006(5) 0.007(5)
C14 0.054(7) 0.043(6) 0.061(7) -0.004(5) 0.021(6) -0.002(5)
O7 0.076(5) 0.045(5) 0.100(6) 0.005(4) 0.059(5) -0.009(4)
C38 0.080(8) 0.051(7) 0.069(8) 0.013(6) 0.047(7) 0.012(6)
C9 0.042(6) 0.046(7) 0.063(7) -0.006(5) 0.011(5) 0.002(5)
C17 0.038(6) 0.060(7) 0.033(5) -0.009(5) 0.014(4) 0.002(5)
C28 0.069(8) 0.046(6) 0.039(6) 0.005(5) 0.017(6) 0.023(5)
C30 0.159(15) 0.037(7) 0.063(9) 0.009(7) 0.035(9) -0.002(9)
C20 0.032(6) 0.106(10) 0.056(7) 0.027(7) 0.015(5) 0.023(6)
C10 0.046(6) 0.036(5) 0.057(6) -0.003(5) 0.019(5) 0.001(5)
C22 0.067(5) 0.085(6) 0.071(5) 0.015(5) 0.028(4) 0.003(5)
C23 0.083(6) 0.106(6) 0.095(6) 0.029(5) 0.029(5) 0.001(5)
C24 0.085(6) 0.115(7) 0.088(6) 0.042(5) 0.050(5) 0.019(5)
C25 0.093(6) 0.104(6) 0.069(5) 0.026(5) 0.037(5) 0.043(5)
C26 0.068(5) 0.081(6) 0.058(5) 0.020(5) 0.023(4) 0.031(5)
C21 0.049(4) 0.072(5) 0.045(4) 0.012(4) 0.025(4) 0.012(4)
C37 0.059(7) 0.064(7) 0.067(7) 0.020(6) 0.040(6) 0.018(6)
C58 0.138(13) 0.041(7) 0.055(8) -0.020(7) 0.020(8) -0.012(8)
C12 0.045(6) 0.077(8) 0.065(7) -0.016(6) 0.026(6) 0.004(6)
C50 0.063(6) 0.092(7) 0.061(6) -0.011(6) 0.044(5) 0.002(5)
C29 0.083(9) 0.053(8) 0.062(8) -0.002(6) 0.030(7) -0.009(7)
C15 0.045(6) 0.044(6) 0.061(7) 0.000(5) 0.013(5) 0.000(5)
C34 0.072(7) 0.045(6) 0.067(7) 0.001(5) 0.047(6) 0.006(5)
C59 0.085(9) 0.043(7) 0.081(9) -0.005(6) 0.040(7) -0.011(6)
O9 0.145(12) 0.118(10) 0.103(9) -0.003(8) 0.061(8) 0.020(9)
O10 0.118(9) 0.129(11) 0.125(11) 0.003(9) 0.048(9) -0.022(8)
C27 0.135(10) 0.088(8) 0.084(8) 0.010(7) 0.017(7) 0.028(7)
C56 0.075(5) 0.078(6) 0.052(5) -0.022(4) 0.029(4) 0.013(5)
C51 0.059(5) 0.071(5) 0.043(4) -0.010(4) 0.033(4) 0.006(4)
C52 0.080(5) 0.087(6) 0.069(5) -0.008(5) 0.042(4) -0.012(5)
C53 0.098(6) 0.110(6) 0.089(6) -0.019(5) 0.051(5) -0.020(5)
C54 0.081(6) 0.113(7) 0.095(6) -0.042(5) 0.041(5) -0.011(5)
C55 0.086(6) 0.103(6) 0.071(5) -0.040(5) 0.024(5) 0.018(5)
C57 0.158(10) 0.082(8) 0.062(7) -0.013(6) 0.047(7) 0.026(7)

loop_
_atom_type_symbol
_atom_type_description
_atom_type_scat_dispersion_real
_atom_type_scat_dispersion_imag
_atom_type_scat_source
C C 0.0033 0.0016 'International Tables Vol C Tables 4.2.6.8 and 6.1.1.4'
H H 0.0000 0.0000 'International Tables Vol C Tables 4.2.6.8 and 6.1.1.4'
N N 0.0061 0.0033 'International Tables Vol C Tables 4.2.6.8 and 6.1.1.4'
O O 0.0106 0.0060 'International Tables Vol C Tables 4.2.6.8 and 6.1.1.4'
Zn Zn 0.2839 1.4301 'International Tables Vol C Tables 4.2.6.8 and 6.1.1.4'

loop_
_geom_angle_atom_site_label_1
_geom_angle_atom_site_label_2
_geom_angle_atom_site_label_3
_geom_angle
_geom_angle_site_symmetry_1
_geom_angle_site_symmetry_3
O1 Zn1 N5 112.5(3) . 2_455
O1 Zn1 O5 105.3(3) . .
N5 Zn1 O5 113.6(3) 2_455 .
O1 Zn1 N2 95.1(3) . .
N5 Zn1 N2 113.4(3) 2_455 .
O5 Zn1 N2 115.2(3) . .
O8 Zn2 O4 105.0(3) . 3_565
O8 Zn2 N10 112.5(3) . 2_454
O4 Zn2 N10 113.8(3) 3_565 2_454
O8 Zn2 N7 95.7(3) . .
O4 Zn2 N7 114.9(3) 3_565 .
N10 Zn2 N7 113.2(3) 2_454 .
C38 N6 C39 117.0(8) . .
C9 N1 C8 117.6(7) . .
C16 O4 Zn2 104.4(6) . 3_435
C49 N7 C47 104.7(7) . .
C49 N7 Zn2 129.3(7) . .
C47 N7 Zn2 125.8(6) . .
C1 O1 Zn1 123.3(6) . .
C46 O8 Zn2 124.2(6) . .
C19 N2 C17 104.9(8) . .
C19 N2 Zn1 129.1(7) . .
C17 N2 Zn1 125.7(7) . .
C31 O5 Zn1 104.6(6) . .
C6 C5 C4 114.4(9) . .
C6 C5 C8 120.2(8) . .
C4 C5 C8 125.4(8) . .
C19 N3 C18 106.4(8) . .
C19 N3 C20 125.2(9) . .
C18 N3 C20 128.2(9) . .
C41 C40 C45 116.7(9) . .
C41 C40 C39 119.9(9) . .
C45 C40 C39 123.4(9) . .
C45 C44 C43 120.5(9) . .
C44 C43 C42 118.5(9) . .
C44 C43 C46 119.9(9) . .
C42 C43 C46 121.5(9) . .
C3 C2 C7 119.5(9) . .
C3 C2 C1 119.4(8) . .
C7 C2 C1 121.0(9) . .
C4 C3 C2 120.4(9) . .
C60 N9 C58 109.0(10) . .
C60 N9 C57 128.8(12) . .
C58 N9 C57 122.2(11) . .
C49 N8 C48 107.3(8) . .
C49 N8 C50 125.3(9) . .
C48 N8 C50 127.1(9) . .
C14 C13 C12 118.9(9) . .
C14 C13 C16 121.9(9) . .
C12 C13 C16 119.2(10) . .
C3 C4 C5 123.7(10) . .
C28 N5 C29 104.2(9) . .
C28 N5 Zn1 127.0(7) . 2_455
C29 N5 Zn1 128.8(8) . 2_455
O7 C46 O8 123.7(9) . .
O7 C46 C43 120.6(9) . .
O8 C46 C43 115.7(8) . .
C33 C32 C37 118.7(9) . .
C33 C32 C31 124.3(9) . .
C37 C32 C31 116.9(9) . .
C44 C45 C40 122.7(9) . .
N6 C39 C40 110.5(8) . .
C28 N4 C30 108.2(10) . .
C28 N4 C27 128.1(12) . .
C30 N4 C27 123.7(12) . .
N1 C8 C5 109.9(8) . .
O6 C31 O5 121.7(9) . .
O6 C31 C32 121.3(10) . .
O5 C31 C32 116.9(9) . .
C60 N10 C59 104.4(9) . .
C60 N10 Zn2 126.7(7) . 2_454
C59 N10 Zn2 128.8(8) . 2_454
C17 C18 N3 106.6(9) . .
O3 C16 O4 123.1(9) . .
O3 C16 C13 119.3(10) . .
O4 C16 C13 117.6(9) . .
C42 C41 C40 119.5(9) . .
C32 C33 C34 121.8(10) . .
C48 C47 N7 110.2(8) . .
O2 C1 O1 124.4(9) . .
O2 C1 C2 119.9(9) . .
O1 C1 C2 115.7(9) . .
C10 C11 C12 120.0(11) . .
C35 C36 C37 121.5(10) . .
C47 C48 N8 105.9(9) . .
C2 C7 C6 120.9(9) . .
N9 C60 N10 110.6(10) . .
C36 C35 C34 118.2(9) . .
C36 C35 C38 122.4(9) . .
C34 C35 C38 119.5(9) . .
N8 C49 N7 111.8(9) . .
C41 C42 C43 121.7(9) . .
N3 C19 N2 112.0(9) . .
C7 C6 C5 120.4(9) . .
C13 C14 C15 120.0(10) . .
N6 C38 C35 108.9(9) . .
N1 C9 C10 109.5(8) . .
C18 C17 N2 110.1(9) . .
N5 C28 N4 110.6(10) . .
C29 C30 N4 104.9(11) . .
N3 C20 C21 112.2(9) . .
C11 C10 C15 118.8(10) . .
C11 C10 C9 121.6(9) . .
C15 C10 C9 119.6(9) . .
C23 C22 C21 120.0 . .
C24 C23 C22 120.0 . .
C25 C24 C23 120.0 . .
C24 C25 C26 120.0 . .
C21 C26 C25 120.0 . .
C21 C26 C27 121.6(10) . .
C25 C26 C27 118.2(10) . .
C26 C21 C22 120.0 . .
C26 C21 C20 120.7(8) . .
C22 C21 C20 119.3(8) . .
C36 C37 C32 119.8(10) . .
C59 C58 N9 105.3(11) . .
C13 C12 C11 122.2(11) . .
N8 C50 C51 113.0(9) . .
C30 C29 N5 112.1(12) . .
C10 C15 C14 120.0(10) . .
C35 C34 C33 119.8(10) . .
C58 C59 N10 110.7(12) . .
N4 C27 C26 111.1(11) . .
C51 C56 C55 120.0 . .
C51 C56 C57 120.8(9) . .
C55 C56 C57 119.1(9) . .
C52 C51 C56 120.0 . .
C52 C51 C50 117.9(8) . .
C56 C51 C50 122.0(8) . .
C53 C52 C51 120.0 . .
C52 C53 C54 120.0 . .
C53 C54 C55 120.0 . .
C54 C55 C56 120.0 . .
N9 C57 C56 111.1(10) . .

loop_
_geom_bond_atom_site_label_1
_geom_bond_atom_site_label_2
_geom_bond_distance
_geom_bond_site_symmetry_2
Zn1 O1 1.944(7) .
Zn1 N5 1.977(8) 2_455
Zn1 O5 1.987(7) .
Zn1 N2 2.000(7) .
Zn2 O8 1.950(7) .
Zn2 O4 1.983(6) 3_565
Zn2 N10 1.989(8) 2_454
Zn2 N7 2.003(7) .
N6 C38 1.360(12) .
N6 C39 1.410(12) .
N1 C9 1.353(12) .
N1 C8 1.409(11) .
O4 C16 1.285(13) .
O4 Zn2 1.983(6) 3_435
N7 C49 1.342(12) .
N7 C47 1.370(12) .
O1 C1 1.288(11) .
O8 C46 1.277(11) .
N2 C19 1.335(12) .
N2 C17 1.357(13) .
O5 C31 1.302(13) .
C5 C6 1.397(13) .
C5 C4 1.445(13) .
C5 C8 1.509(12) .
N3 C19 1.331(12) .
N3 C18 1.374(12) .
N3 C20 1.476(12) .
C40 C41 1.395(13) .
C40 C45 1.429(13) .
C40 C39 1.518(13) .
C44 C45 1.325(13) .
C44 C43 1.378(12) .
C43 C42 1.395(13) .
C43 C46 1.479(13) .
C2 C3 1.367(12) .
C2 C7 1.371(13) .
C2 C1 1.499(13) .
C3 C4 1.298(13) .
N9 C60 1.313(13) .
N9 C58 1.349(18) .
N9 C57 1.474(16) .
O3 C16 1.225(12) .
O6 C31 1.213(12) .
N8 C49 1.314(11) .
N8 C48 1.387(12) .
N8 C50 1.470(12) .
C13 C14 1.367(14) .
C13 C12 1.368(14) .
C13 C16 1.513(14) .
N5 C28 1.320(13) .
N5 C29 1.366(14) .
N5 Zn1 1.977(8) 2_455
C46 O7 1.220(11) .
C32 C33 1.351(14) .
C32 C37 1.389(14) .
C32 C31 1.494(14) .
N4 C28 1.349(13) .
N4 C30 1.358(18) .
N4 C27 1.475(17) .
N10 C60 1.321(13) .
N10 C59 1.368(14) .
N10 Zn2 1.989(8) 2_454
C18 C17 1.351(13) .
C41 C42 1.376(14) .
C33 C34 1.397(14) .
C47 C48 1.345(13) .
C1 O2 1.234(12) .
C11 C10 1.371(14) .
C11 C12 1.371(15) .
C36 C35 1.372(14) .
C36 C37 1.388(15) .
C7 C6 1.384(14) .
C35 C34 1.388(14) .
C35 C38 1.508(15) .
C14 C15 1.407(14) .
C9 C10 1.519(14) .
C30 C29 1.330(17) .
C20 C21 1.478(12) .
C10 C15 1.396(14) .
C22 C23 1.3900 .
C22 C21 1.3900 .
C23 C24 1.3900 .
C24 C25 1.3900 .
C25 C26 1.3900 .
C26 C21 1.3900 .
C26 C27 1.517(18) .
C58 C59 1.326(17) .
C50 C51 1.481(12) .
C56 C51 1.3900 .
C56 C55 1.3900 .
C56 C57 1.526(17) .
C51 C52 1.3900 .
C52 C53 1.3900 .
C53 C54 1.3900 .
C54 C55 1.3900 .

loop_
_geom_torsion_atom_site_label_1
_geom_torsion_atom_site_label_2
_geom_torsion_atom_site_label_3
_geom_torsion_atom_site_label_4
_geom_torsion
_geom_torsion_site_symmetry_1
O8 Zn2 N7 C49 163.5(8) .
O4 Zn2 N7 C49 54.1(9) 3_565
N10 Zn2 N7 C49 -79.0(8) 2_454
O8 Zn2 N7 C47 -10.3(7) .
O4 Zn2 N7 C47 -119.8(7) 3_565
N10 Zn2 N7 C47 107.1(7) 2_454
N5 Zn1 O1 C1 -54.8(8) 2_455
O5 Zn1 O1 C1 69.4(8) .
N2 Zn1 O1 C1 -172.7(7) .
O4 Zn2 O8 C46 -69.8(8) 3_565
N10 Zn2 O8 C46 54.5(8) 2_454
N7 Zn2 O8 C46 172.5(7) .
O1 Zn1 N2 C19 -163.6(8) .
N5 Zn1 N2 C19 79.2(9) 2_455
O5 Zn1 N2 C19 -54.0(9) .
O1 Zn1 N2 C17 10.0(8) .
N5 Zn1 N2 C17 -107.3(8) 2_455
O5 Zn1 N2 C17 119.5(7) .
O1 Zn1 O5 C31 168.8(6) .
N5 Zn1 O5 C31 -67.6(6) 2_455
N2 Zn1 O5 C31 65.5(7) .
C45 C44 C43 C42 3.5(14) .
C45 C44 C43 C46 -174.5(9) .
C7 C2 C3 C4 -0.8(15) .
C1 C2 C3 C4 175.9(9) .
C2 C3 C4 C5 -6.0(16) .
C6 C5 C4 C3 9.7(15) .
C8 C5 C4 C3 -172.3(10) .
Zn2 O8 C46 O7 -6.6(14) .
Zn2 O8 C46 C43 172.5(6) .
C44 C43 C46 O7 -177.0(9) .
C42 C43 C46 O7 5.2(15) .
C44 C43 C46 O8 3.8(13) .
C42 C43 C46 O8 -174.0(8) .
C43 C44 C45 C40 2.0(16) .
C41 C40 C45 C44 -5.9(15) .
C39 C40 C45 C44 173.3(10) .
C38 N6 C39 C40 -164.9(10) .
C41 C40 C39 N6 158.1(9) .
C45 C40 C39 N6 -21.0(14) .
C9 N1 C8 C5 165.7(10) .
C6 C5 C8 N1 -158.8(9) .
C4 C5 C8 N1 23.3(15) .
Zn1 O5 C31 O6 -1.8(12) .
Zn1 O5 C31 C32 177.4(7) .
C33 C32 C31 O6 174.0(11) .
C37 C32 C31 O6 -4.1(15) .
C33 C32 C31 O5 -5.2(15) .
C37 C32 C31 O5 176.7(9) .
C19 N3 C18 C17 0.3(11) .
C20 N3 C18 C17 175.1(10) .
Zn2 O4 C16 O3 1.4(12) 3_435
Zn2 O4 C16 C13 -177.2(7) 3_435
C14 C13 C16 O3 -173.7(10) .
C12 C13 C16 O3 4.7(15) .
C14 C13 C16 O4 5.0(15) .
C12 C13 C16 O4 -176.6(9) .
C45 C40 C41 C42 4.2(15) .
C39 C40 C41 C42 -175.0(10) .
C37 C32 C33 C34 -1.4(16) .
C31 C32 C33 C34 -179.4(10) .
C49 N7 C47 C48 -0.9(11) .
Zn2 N7 C47 C48 174.2(6) .
Zn1 O1 C1 O2 6.8(14) .
Zn1 O1 C1 C2 -172.2(6) .
C3 C2 C1 O2 177.7(9) .
C7 C2 C1 O2 -5.6(15) .
C3 C2 C1 O1 -3.2(13) .
C7 C2 C1 O1 173.4(9) .
N7 C47 C48 N8 0.9(11) .
C49 N8 C48 C47 -0.5(11) .
C50 N8 C48 C47 -174.7(10) .
C3 C2 C7 C6 3.3(15) .
C1 C2 C7 C6 -173.4(10) .
C58 N9 C60 N10 0.0(14) .
C57 N9 C60 N10 179.2(12) .
C59 N10 C60 N9 -1.0(12) .
Zn2 N10 C60 N9 -178.3(7) 2_454
C37 C36 C35 C34 3.8(18) .
C37 C36 C35 C38 -177.2(12) .
C48 N8 C49 N7 -0.1(11) .
C50 N8 C49 N7 174.2(9) .
C47 N7 C49 N8 0.6(11) .
Zn2 N7 C49 N8 -174.3(6) .
C40 C41 C42 C43 1.0(16) .
C44 C43 C42 C41 -5.0(15) .
C46 C43 C42 C41 172.9(9) .
C18 N3 C19 N2 0.1(11) .
C20 N3 C19 N2 -175.0(9) .
C17 N2 C19 N3 -0.4(11) .
Zn1 N2 C19 N3 174.2(6) .
C2 C7 C6 C5 1.0(17) .
C4 C5 C6 C7 -6.9(15) .
C8 C5 C6 C7 175.0(10) .
C12 C13 C14 C15 1.6(16) .
C16 C13 C14 C15 -180.0(9) .
C39 N6 C38 C35 178.3(9) .
C36 C35 C38 N6 21.0(17) .
C34 C35 C38 N6 -160.0(10) .
C8 N1 C9 C10 -178.2(9) .
N3 C18 C17 N2 -0.5(11) .
C19 N2 C17 C18 0.5(11) .
Zn1 N2 C17 C18 -174.3(6) .
C29 N5 C28 N4 0.5(12) .
Zn1 N5 C28 N4 178.6(7) 2_455
C30 N4 C28 N5 0.0(14) .
C27 N4 C28 N5 -178.6(13) .
C28 N4 C30 C29 -0.5(16) .
C27 N4 C30 C29 178.2(13) .
C19 N3 C20 C21 -149.2(10) .
C18 N3 C20 C21 36.9(16) .
C12 C11 C10 C15 -3.1(18) .
C12 C11 C10 C9 178.0(11) .
N1 C9 C10 C11 -21.5(16) .
N1 C9 C10 C15 159.6(10) .
C21 C22 C23 C24 0.0 .
C22 C23 C24 C25 0.0 .
C23 C24 C25 C26 0.0 .
C24 C25 C26 C21 0.0 .
C24 C25 C26 C27 175.8(9) .
C25 C26 C21 C22 0.0 .
C27 C26 C21 C22 -175.6(9) .
C25 C26 C21 C20 -179.8(8) .
C27 C26 C21 C20 4.6(10) .
C23 C22 C21 C26 0.0 .
C23 C22 C21 C20 179.8(8) .
N3 C20 C21 C26 82.5(11) .
N3 C20 C21 C22 -97.3(10) .
C35 C36 C37 C32 -4.9(19) .
C33 C32 C37 C36 3.6(16) .
C31 C32 C37 C36 -178.2(10) .
C60 N9 C58 C59 0.9(16) .
C57 N9 C58 C59 -178.3(12) .
C14 C13 C12 C11 -3.1(17) .
C16 C13 C12 C11 178.5(11) .
C10 C11 C12 C13 3.8(19) .
C49 N8 C50 C51 148.4(10) .
C48 N8 C50 C51 -38.4(15) .
N4 C30 C29 N5 0.9(17) .
C28 N5 C29 C30 -0.9(15) .
Zn1 N5 C29 C30 -178.9(9) 2_455
C11 C10 C15 C14 1.8(16) .
C9 C10 C15 C14 -179.3(10) .
C13 C14 C15 C10 -1.1(17) .
C36 C35 C34 C33 -1.4(17) .
C38 C35 C34 C33 179.5(11) .
C32 C33 C34 C35 0.3(17) .
N9 C58 C59 N10 -1.6(16) .
C60 N10 C59 C58 1.6(14) .
Zn2 N10 C59 C58 178.8(9) 2_454
C28 N4 C27 C26 -10(2) .
C30 N4 C27 C26 171.3(13) .
C21 C26 C27 N4 -87.3(14) .
C25 C26 C27 N4 96.9(13) .
C55 C56 C51 C52 0.0 .
C57 C56 C51 C52 176.3(9) .
C55 C56 C51 C50 178.7(8) .
C57 C56 C51 C50 -5.0(10) .
N8 C50 C51 C52 98.0(10) .
N8 C50 C51 C56 -80.7(11) .
C56 C51 C52 C53 0.0 .
C50 C51 C52 C53 -178.8(8) .
C51 C52 C53 C54 0.0 .
C52 C53 C54 C55 0.0 .
C53 C54 C55 C56 0.0 .
C51 C56 C55 C54 0.0 .
C57 C56 C55 C54 -176.3(8) .
C60 N9 C57 C56 10(2) .
C58 N9 C57 C56 -170.9(12) .
C51 C56 C57 N9 87.4(12) .
C55 C56 C57 N9 -96.3(12) .
